data_4129459
loop_
_publ_author_name
'Li, Jun'
'Huang, Rong'
'Xing, Yi-Kang'
'Qiu, Guofu'
'Tao, Hai-Yan'
'Wang, Chun-Jiang'

_publ_section_title
;
 Catalytic Asymmetric Cascade Vinylogous Mukaiyama 1,6-Michael/Michael
 Addition of 2-Silyloxyfurans with Azoalkenes: Direct Approach to Fused
 Butyrolactones.
;
_journal_issue 32
_journal_name_full 'Journal of the American Chemical Society'
_journal_page_first 10124
_journal_page_last 10127
_journal_paper_doi 10.1021/jacs.5b06509
_journal_volume 137
_journal_year 2015
_chemical_absolute_configuration 9R,10R
_chemical_formula_sum 'C19 H15 Cl N2 O3'
_chemical_formula_weight 354.78
_space_group_IT_number 19
_space_group_name_Hall 'P 2ac 2ab'
_space_group_name_H-M_alt 'P 21 21 21'
_symmetry_cell_setting orthorhombic
_symmetry_space_group_name_H-M 'P 21 21 21'
_atom_sites_solution_hydrogens geom
_atom_sites_solution_primary direct
_atom_sites_solution_secondary difmap
_audit_creation_method SHELXL-97
_cell_angle_alpha 90.00
_cell_angle_beta 90.00
_cell_angle_gamma 90.00
_cell_formula_units_Z 4
_cell_length_a 6.2235(6)
_cell_length_b 16.6092(17)
_cell_length_c 16.7213(17)
_cell_measurement_reflns_used 3708
_cell_measurement_temperature 296(2)
_cell_measurement_theta_max 22.87
_cell_measurement_theta_min 2.44
_cell_volume 1728.4(3)
_computing_cell_refinement 'Bruker SMART'
_computing_data_collection 'Bruker SMART'
_computing_data_reduction 'Bruker SAINT'
_computing_molecular_graphics 'Bruker SHELXTL'
_computing_publication_material 'Bruker SHELXTL'
_computing_structure_refinement 'SHELXL-97 (Sheldrick, 1997)'
_computing_structure_solution 'SHELXS-97 (Sheldrick, 1990)'
_diffrn_ambient_temperature 296(2)
_diffrn_measured_fraction_theta_full 1.000
_diffrn_measured_fraction_theta_max 1.000
_diffrn_measurement_device_type 'CCD area detector'
_diffrn_measurement_method 'phi and omega scans'
_diffrn_radiation_monochromator graphite
_diffrn_radiation_source 'fine-focus sealed tube'
_diffrn_radiation_type MoK\a
_diffrn_radiation_wavelength 0.71073
_diffrn_reflns_av_R_equivalents 0.0228
_diffrn_reflns_av_sigmaI/netI 0.0231
_diffrn_reflns_limit_h_max 7
_diffrn_reflns_limit_h_min -7
_diffrn_reflns_limit_k_max 20
_diffrn_reflns_limit_k_min -20
_diffrn_reflns_limit_l_max 20
_diffrn_reflns_limit_l_min -16
_diffrn_reflns_number 11445
_diffrn_reflns_theta_full 26.49
_diffrn_reflns_theta_max 26.49
_diffrn_reflns_theta_min 1.73
_exptl_absorpt_coefficient_mu 0.241
_exptl_absorpt_correction_T_max 0.9377
_exptl_absorpt_correction_T_min 0.9333
_exptl_absorpt_correction_type multi-scan
_exptl_absorpt_process_details SADABS
_exptl_crystal_density_diffrn 1.363
_exptl_crystal_density_method 'not measured'
_exptl_crystal_description block
_exptl_crystal_F_000 736
_exptl_crystal_size_max 0.29
_exptl_crystal_size_mid 0.27
_exptl_crystal_size_min 0.27
_refine_diff_density_max 0.102
_refine_diff_density_min -0.218
_refine_diff_density_rms 0.024
_refine_ls_abs_structure_details 'Flack H D (1983), Acta Cryst. A39, 876-881'
_refine_ls_abs_structure_Flack 0.01(7)
_refine_ls_extinction_coef 0.0233(11)
_refine_ls_extinction_expression Fc^*^=kFc[1+0.001xFc^2^\l^3^/sin(2\q)]^-1/4^
_refine_ls_extinction_method SHELXL
_refine_ls_goodness_of_fit_ref 1.017
_refine_ls_hydrogen_treatment constr
_refine_ls_matrix_type full
_refine_ls_number_parameters 227
_refine_ls_number_reflns 3583
_refine_ls_number_restraints 0
_refine_ls_restrained_S_all 1.017
_refine_ls_R_factor_all 0.0424
_refine_ls_R_factor_gt 0.0318
_refine_ls_shift/su_max 0.001
_refine_ls_shift/su_mean 0.000
_refine_ls_structure_factor_coef Fsqd
_refine_ls_weighting_details 'calc w=1/[\s^2^(Fo^2^)+(0.0208P)^2^+0.2976P] where P=(Fo^2^+2Fc^2^)/3'
_refine_ls_weighting_scheme calc
_refine_ls_wR_factor_gt 0.0632
_refine_ls_wR_factor_ref 0.0685
_reflns_number_gt 2978
_reflns_number_total 3583
_reflns_threshold_expression >2sigma(I)
_cod_data_source_file ja5b06509_si_002.cif
_cod_data_source_block 140403l_0m
_cod_depositor_comments
;
The following automatic conversions were performed:

data item '_symmetry_cell_setting' value 'Orthorhombic' was changed
to 'orthorhombic' in accordance with the
/home/saulius/struct/COD-crude-data/automatic-downloads/DataCite-retrospective/ACS/depositions/lib/dictionaries/cif_core.dic
dictionary named 'cif_core.dic' version 2.4.2 last updated on
2011-04-26.

Automatic conversion script
Id: cif_fix_values 6909 2019-04-08 15:41:33Z antanas 
;
_cod_original_sg_symbol_H-M P2(1)2(1)2(1)
_cod_database_code 4129459

loop_
_symmetry_equiv_pos_as_xyz
'x, y, z'
'-x+1/2, -y, z+1/2'
'-x, y+1/2, -z+1/2'
'x+1/2, -y+1/2, -z'

loop_
_atom_site_label
_atom_site_type_symbol
_atom_site_fract_x
_atom_site_fract_y
_atom_site_fract_z
_atom_site_U_iso_or_equiv
_atom_site_adp_type
_atom_site_occupancy
_atom_site_symmetry_multiplicity
_atom_site_calc_flag
_atom_site_refinement_flags
C1 C 0.0571(3) 0.87061(13) 0.39071(14) 0.0671(6) Uani 1 1 d .
C2 C 0.1554(4) 0.92291(13) 0.33921(13) 0.0754(6) Uani 1 1 d .
H2 H 0.1006 0.9305 0.2880 0.090 Uiso 1 1 calc R
C3 C 0.3364(3) 0.96448(11) 0.36347(11) 0.0636(5) Uani 1 1 d .
H3 H 0.4021 1.0004 0.3285 0.076 Uiso 1 1 calc R
C4 C 0.4216(3) 0.95336(10) 0.43964(10) 0.0478(4) Uani 1 1 d .
C5 C 0.3217(3) 0.89776(11) 0.48886(11) 0.0589(5) Uani 1 1 d .
H5 H 0.3782 0.8879 0.5394 0.071 Uiso 1 1 calc R
C6 C 0.1409(4) 0.85679(13) 0.46487(12) 0.0694(5) Uani 1 1 d .
H6 H 0.0761 0.8198 0.4990 0.083 Uiso 1 1 calc R
C7 C 0.6111(3) 0.99903(10) 0.46729(9) 0.0453(4) Uani 1 1 d .
C8 C 0.7063(4) 1.06327(11) 0.41554(10) 0.0631(5) Uani 1 1 d .
H8A H 0.5913 1.0931 0.3900 0.076 Uiso 1 1 calc R
H8B H 0.7916 1.0382 0.3738 0.076 Uiso 1 1 calc R
C9 C 0.8447(4) 1.12044(10) 0.46151(10) 0.0584(5) Uani 1 1 d .
H9 H 0.9386 1.1493 0.4242 0.070 Uiso 1 1 calc R
C10 C 0.9804(3) 1.08395(9) 0.52743(10) 0.0496(4) Uani 1 1 d .
H10 H 1.1204 1.0664 0.5070 0.060 Uiso 1 1 calc R
C11 C 1.0043(3) 1.15491(10) 0.58434(12) 0.0598(5) Uani 1 1 d .
H11A H 1.0141 1.1368 0.6394 0.072 Uiso 1 1 calc R
H11B H 1.1310 1.1864 0.5715 0.072 Uiso 1 1 calc R
C12 C 0.8057(4) 1.20236(12) 0.57116(13) 0.0718(6) Uani 1 1 d .
C13 C 0.9644(3) 0.97995(9) 0.63012(10) 0.0455(4) Uani 1 1 d .
C14 C 0.8512(3) 0.91305(9) 0.67219(9) 0.0431(4) Uani 1 1 d .
C15 C 0.6408(3) 0.91796(11) 0.69854(9) 0.0518(4) Uani 1 1 d .
H15 H 0.5570 0.9625 0.6858 0.062 Uiso 1 1 calc R
C16 C 0.5564(3) 0.85593(13) 0.74400(10) 0.0604(5) Uani 1 1 d .
H16 H 0.4168 0.8599 0.7635 0.072 Uiso 1 1 calc R
C17 C 0.6757(4) 0.78902(12) 0.76061(11) 0.0654(5) Uani 1 1 d .
H17 H 0.6166 0.7473 0.7904 0.078 Uiso 1 1 calc R
C18 C 0.8825(4) 0.78347(12) 0.73331(12) 0.0687(6) Uani 1 1 d .
H18 H 0.9632 0.7376 0.7440 0.082 Uiso 1 1 calc R
C19 C 0.9710(3) 0.84555(10) 0.69021(10) 0.0554(5) Uani 1 1 d .
H19 H 1.1128 0.8421 0.6730 0.067 Uiso 1 1 calc R
Cl1 Cl -0.17715(10) 0.82227(4) 0.36153(5) 0.1044(3) Uani 1 1 d .
N1 N 0.8659(2) 1.01720(7) 0.56644(8) 0.0450(3) Uani 1 1 d .
N2 N 0.6881(2) 0.97819(7) 0.53531(7) 0.0438(3) Uani 1 1 d .
O1 O 0.7083(2) 1.17817(7) 0.50276(9) 0.0732(4) Uani 1 1 d .
O2 O 0.7324(3) 1.25498(11) 0.61106(11) 0.1129(7) Uani 1 1 d .
O3 O 1.14333(18) 1.00213(7) 0.65138(7) 0.0599(3) Uani 1 1 d .

loop_
_atom_site_aniso_label
_atom_site_aniso_U_11
_atom_site_aniso_U_22
_atom_site_aniso_U_33
_atom_site_aniso_U_23
_atom_site_aniso_U_13
_atom_site_aniso_U_12
C1 0.0509(11) 0.0723(13) 0.0780(14) -0.0298(11) -0.0084(11) 0.0130(10)
C2 0.0786(15) 0.0813(14) 0.0663(13) -0.0154(11) -0.0294(13) 0.0196(13)
C3 0.0735(13) 0.0660(11) 0.0513(10) 0.0029(9) -0.0130(11) 0.0107(11)
C4 0.0506(10) 0.0517(9) 0.0412(8) -0.0045(7) -0.0018(7) 0.0138(8)
C5 0.0597(11) 0.0702(11) 0.0467(10) -0.0014(9) -0.0022(9) 0.0008(10)
C6 0.0622(13) 0.0793(13) 0.0666(12) -0.0124(11) 0.0069(11) -0.0075(11)
C7 0.0529(10) 0.0467(8) 0.0364(8) 0.0013(7) 0.0028(7) 0.0107(8)
C8 0.0831(14) 0.0629(11) 0.0432(9) 0.0088(8) -0.0010(10) -0.0040(10)
C9 0.0764(13) 0.0495(9) 0.0492(9) 0.0072(8) 0.0066(10) 0.0018(10)
C10 0.0532(11) 0.0431(9) 0.0526(10) 0.0013(8) 0.0094(8) 0.0032(8)
C11 0.0711(13) 0.0445(9) 0.0637(11) -0.0015(8) 0.0004(10) 0.0026(9)
C12 0.0913(15) 0.0563(11) 0.0678(13) -0.0030(10) 0.0036(13) 0.0214(12)
C13 0.0433(9) 0.0477(9) 0.0457(9) -0.0020(7) -0.0001(8) 0.0104(7)
C14 0.0434(9) 0.0512(9) 0.0345(7) 0.0001(7) -0.0055(7) 0.0050(8)
C15 0.0478(10) 0.0674(11) 0.0401(8) -0.0002(8) -0.0036(8) 0.0086(9)
C16 0.0490(10) 0.0929(14) 0.0391(9) -0.0026(9) -0.0005(8) -0.0124(11)
C17 0.0803(14) 0.0673(12) 0.0486(10) 0.0075(9) -0.0016(11) -0.0148(12)
C18 0.0790(15) 0.0600(11) 0.0670(12) 0.0150(10) 0.0006(11) 0.0098(11)
C19 0.0511(10) 0.0606(11) 0.0546(11) 0.0114(9) -0.0011(9) 0.0107(9)
Cl1 0.0616(3) 0.1184(5) 0.1332(6) -0.0608(4) -0.0175(4) 0.0047(4)
N1 0.0465(8) 0.0434(7) 0.0450(7) 0.0036(6) -0.0014(6) 0.0039(6)
N2 0.0443(7) 0.0454(7) 0.0418(7) 0.0018(6) -0.0009(6) 0.0051(6)
O1 0.0887(10) 0.0563(7) 0.0745(9) 0.0022(7) -0.0105(8) 0.0260(8)
O2 0.1356(17) 0.0945(11) 0.1087(13) -0.0352(10) -0.0008(11) 0.0559(11)
O3 0.0450(7) 0.0628(7) 0.0719(8) 0.0040(6) -0.0106(6) 0.0008(6)

loop_
_atom_type_symbol
_atom_type_description
_atom_type_scat_dispersion_real
_atom_type_scat_dispersion_imag
_atom_type_scat_source
C C 0.0033 0.0016 'International Tables Vol C Tables 4.2.6.8 and 6.1.1.4'
H H 0.0000 0.0000 'International Tables Vol C Tables 4.2.6.8 and 6.1.1.4'
N N 0.0061 0.0033 'International Tables Vol C Tables 4.2.6.8 and 6.1.1.4'
O O 0.0106 0.0060 'International Tables Vol C Tables 4.2.6.8 and 6.1.1.4'
Cl Cl 0.1484 0.1585 'International Tables Vol C Tables 4.2.6.8 and 6.1.1.4'

loop_
_geom_angle_atom_site_label_1
_geom_angle_atom_site_label_2
_geom_angle_atom_site_label_3
_geom_angle
C6 C1 C2 120.5(2)
C6 C1 Cl1 119.9(2)
C2 C1 Cl1 119.52(17)
C1 C2 C3 119.79(19)
C1 C2 H2 120.1
C3 C2 H2 120.1
C2 C3 C4 120.9(2)
C2 C3 H3 119.6
C4 C3 H3 119.6
C5 C4 C3 117.45(18)
C5 C4 C7 121.03(15)
C3 C4 C7 121.52(17)
C6 C5 C4 121.63(18)
C6 C5 H5 119.2
C4 C5 H5 119.2
C1 C6 C5 119.6(2)
C1 C6 H6 120.2
C5 C6 H6 120.2
N2 C7 C4 115.95(15)
N2 C7 C8 123.91(16)
C4 C7 C8 120.10(14)
C7 C8 C9 112.57(14)
C7 C8 H8A 109.1
C9 C8 H8A 109.1
C7 C8 H8B 109.1
C9 C8 H8B 109.1
H8A C8 H8B 107.8
O1 C9 C8 109.03(18)
O1 C9 C10 104.12(13)
C8 C9 C10 116.17(14)
O1 C9 H9 109.1
C8 C9 H9 109.1
C10 C9 H9 109.1
N1 C10 C9 110.76(15)
N1 C10 C11 110.72(14)
C9 C10 C11 101.52(13)
N1 C10 H10 111.2
C9 C10 H10 111.2
C11 C10 H10 111.2
C12 C11 C10 103.72(17)
C12 C11 H11A 111.0
C10 C11 H11A 111.0
C12 C11 H11B 111.0
C10 C11 H11B 111.0
H11A C11 H11B 109.0
O2 C12 O1 121.3(2)
O2 C12 C11 128.8(2)
O1 C12 C11 109.94(17)
O3 C13 N1 119.60(15)
O3 C13 C14 121.06(15)
N1 C13 C14 119.34(14)
C19 C14 C15 119.30(16)
C19 C14 C13 116.97(15)
C15 C14 C13 123.56(15)
C16 C15 C14 119.36(17)
C16 C15 H15 120.3
C14 C15 H15 120.3
C17 C16 C15 120.74(18)
C17 C16 H16 119.6
C15 C16 H16 119.6
C16 C17 C18 119.91(18)
C16 C17 H17 120.0
C18 C17 H17 120.0
C17 C18 C19 120.10(18)
C17 C18 H18 119.9
C19 C18 H18 119.9
C18 C19 C14 120.54(17)
C18 C19 H19 119.7
C14 C19 H19 119.7
C13 N1 N2 115.89(12)
C13 N1 C10 117.83(14)
N2 N1 C10 125.00(13)
C7 N2 N1 120.41(14)
C12 O1 C9 109.52(16)

loop_
_geom_bond_atom_site_label_1
_geom_bond_atom_site_label_2
_geom_bond_distance
C1 C6 1.365(3)
C1 C2 1.367(3)
C1 Cl1 1.734(2)
C2 C3 1.382(3)
C2 H2 0.9300
C3 C4 1.392(2)
C3 H3 0.9300
C4 C5 1.385(2)
C4 C7 1.477(2)
C5 C6 1.374(3)
C5 H5 0.9300
C6 H6 0.9300
C7 N2 1.2818(19)
C7 C8 1.496(2)
C8 C9 1.495(3)
C8 H8A 0.9700
C8 H8B 0.9700
C9 O1 1.455(2)
C9 C10 1.515(3)
C9 H9 0.9800
C10 N1 1.470(2)
C10 C11 1.522(2)
C10 H10 0.9800
C11 C12 1.482(3)
C11 H11A 0.9700
C11 H11B 0.9700
C12 O2 1.190(2)
C12 O1 1.355(3)
C13 O3 1.2259(19)
C13 N1 1.375(2)
C13 C14 1.492(2)
C14 C19 1.380(2)
C14 C15 1.384(2)
C15 C16 1.384(2)
C15 H15 0.9300
C16 C17 1.365(3)
C16 H16 0.9300
C17 C18 1.368(3)
C17 H17 0.9300
C18 C19 1.373(2)
C18 H18 0.9300
C19 H19 0.9300
N1 N2 1.3840(18)

loop_
_geom_torsion_atom_site_label_1
_geom_torsion_atom_site_label_2
_geom_torsion_atom_site_label_3
_geom_torsion_atom_site_label_4
_geom_torsion
C6 C1 C2 C3 -2.5(3)
Cl1 C1 C2 C3 176.97(15)
C1 C2 C3 C4 0.6(3)
C2 C3 C4 C5 1.7(3)
C2 C3 C4 C7 -178.21(17)
C3 C4 C5 C6 -2.1(3)
C7 C4 C5 C6 177.80(17)
C2 C1 C6 C5 2.1(3)
Cl1 C1 C6 C5 -177.35(16)
C4 C5 C6 C1 0.2(3)
C5 C4 C7 N2 6.7(2)
C3 C4 C7 N2 -173.37(16)
C5 C4 C7 C8 -175.30(17)
C3 C4 C7 C8 4.6(2)
N2 C7 C8 C9 -21.3(3)
C4 C7 C8 C9 160.95(16)
C7 C8 C9 O1 -79.40(19)
C7 C8 C9 C10 37.8(2)
O1 C9 C10 N1 84.77(16)
C8 C9 C10 N1 -35.1(2)
O1 C9 C10 C11 -32.84(18)
C8 C9 C10 C11 -152.73(17)
N1 C10 C11 C12 -88.67(17)
C9 C10 C11 C12 28.96(19)
C10 C11 C12 O2 165.4(2)
C10 C11 C12 O1 -15.1(2)
O3 C13 C14 C19 -44.6(2)
N1 C13 C14 C19 135.38(16)
O3 C13 C14 C15 130.60(17)
N1 C13 C14 C15 -49.5(2)
C19 C14 C15 C16 1.5(2)
C13 C14 C15 C16 -173.55(15)
C14 C15 C16 C17 -2.3(2)
C15 C16 C17 C18 1.1(3)
C16 C17 C18 C19 0.9(3)
C17 C18 C19 C14 -1.7(3)
C15 C14 C19 C18 0.5(3)
C13 C14 C19 C18 175.86(17)
O3 C13 N1 N2 166.50(14)
C14 C13 N1 N2 -13.45(19)
O3 C13 N1 C10 -1.2(2)
C14 C13 N1 C10 178.82(13)
C9 C10 N1 C13 -177.20(13)
C11 C10 N1 C13 -65.39(18)
C9 C10 N1 N2 16.3(2)
C11 C10 N1 N2 128.11(16)
C4 C7 N2 N1 179.87(12)
C8 C7 N2 N1 2.0(2)
C13 N1 N2 C7 -166.32(14)
C10 N1 N2 C7 0.4(2)
O2 C12 O1 C9 173.2(2)
C11 C12 O1 C9 -6.3(2)
C8 C9 O1 C12 149.92(16)
C10 C9 O1 C12 25.3(2)
